data_4323920
loop_
_publ_author_name
'Hsiao-Ling Wu'
'Guey-Lin Lu'
'Yun Chi'
'Louis J. Farrugia'
'Shie-Ming Peng'
'Gene-Hsiang Lee'

_publ_section_title
;
 Oxo Ligand Reactivity and Bonding in the Dinuclear W-Re Oxo-Acetylide
 Complex (\h5-C5Me5)W(O)Re(CO)4(\m-H)(CCPh)
;
_journal_name_full 'Inorganic Chemistry'
_journal_page_first 6015
_journal_page_last 6020
_journal_paper_doi 10.1021/ic9601394
_journal_volume 35
_journal_year 1996
_chemical_formula_moiety 'W Re O5 C22 H21 '
_chemical_formula_sum 'C22 H21 O5 Re W'
_chemical_formula_weight 735.46
_chemical_name_systematic 'Complex 2'
_space_group_IT_number 14
_symmetry_cell_setting monoclinic
_symmetry_space_group_name_Hall '-P 2yn'
_symmetry_space_group_name_H-M 'P 1 21/n 1'
_cell_angle_alpha 90.0
_cell_angle_beta 92.994(16)
_cell_angle_gamma 90.0
_cell_formula_units_Z 4
_cell_length_a 8.1193(23)
_cell_length_b 18.7836(17)
_cell_length_c 14.6017(13)
_cell_measurement_reflns_used 25
_cell_measurement_temperature 293
_cell_measurement_theta_max 17.00
_cell_measurement_theta_min 9.45
_cell_volume 2223.9(7)
_computing_data_reduction 'NRCVAX DATRD2'
_computing_molecular_graphics NRCVAX
_computing_publication_material 'NRCVAX TABLES'
_computing_structure_refinement 'NRCVAX LSTSQ'
_computing_structure_solution 'NRCVAX SOLVER'
_diffrn_ambient_temperature 293
_diffrn_measurement_device 'Nonius CAD-4    '
_diffrn_measurement_method 'Theta/2theta scan b/P/b '
_diffrn_radiation_monochromator graphite
_diffrn_radiation_source 'xray tube'
_diffrn_radiation_type 'Molybdenum K\a'
_diffrn_radiation_wavelength 0.7107
_diffrn_reflns_av_R_equivalents 0.000
_diffrn_reflns_limit_h_max 9
_diffrn_reflns_limit_h_min -9
_diffrn_reflns_limit_k_max 22
_diffrn_reflns_limit_k_min 0
_diffrn_reflns_limit_l_max 17
_diffrn_reflns_limit_l_min 0
_diffrn_reflns_number 3918
_diffrn_reflns_theta_max 24.92
_diffrn_reflns_theta_min 0.00
_diffrn_standards_decay_% 0.0
_diffrn_standards_interval_time 60
_diffrn_standards_number 3
_exptl_absorpt_coefficient_mu 10.82
_exptl_absorpt_correction_T_max 0.9974
_exptl_absorpt_correction_T_min 0.3226
_exptl_absorpt_correction_type empirical
_exptl_crystal_density_diffrn 2.164
_exptl_crystal_F_000 1368
_exptl_crystal_size_max 0.20
_exptl_crystal_size_mid 0.40
_exptl_crystal_size_min 0.40
_refine_diff_density_max 2.11
_refine_diff_density_min -1.00
_refine_ls_goodness_of_fit_obs 1.93
_refine_ls_matrix_type atomblock
_refine_ls_number_parameters 266
_refine_ls_number_reflns 3376
_refine_ls_R_factor_all 0.035
_refine_ls_R_factor_obs 0.027
_refine_ls_shift/esd_max 0.000
_refine_ls_structure_factor_coef F
_refine_ls_weighting_details 'w = 1/(\s^2^(F)+0.0000F^2^)'
_refine_ls_weighting_scheme calc
_refine_ls_wR_factor_all 0.027
_refine_ls_wR_factor_obs 0.027
_reflns_number_observed 3376
_reflns_number_total 3918
_reflns_observed_criterion 'Inet > 2.0\s(Inet)'
_cod_data_source_file ic9601394_1.cif
_cod_data_source_block WReO5C22H21
_cod_depositor_comments
;
The following automatic conversions were performed:

'_refine_ls_weighting_scheme' value '1/(\s^2^(F)+0.0000F^2^)' was
changed to 'calc'. New tag '_refine_ls_weighting_details' was
created. The value of the new tag was set to 'w =
1/(\s^2^(F)+0.0000F^2^)'.

Automatic conversion script
Id: cif_fix_values 3143 2015-03-26 13:38:13Z robertas 
;
_cod_original_sg_symbol_H-M 'P 21/n'
_cod_original_formula_sum 'W Re O5 C22 H21 '
_cod_database_code 4323920

loop_
_symmetry_equiv_pos_as_xyz
x,y,z
-x,-y,-z
1/2-x,1/2+y,1/2-z
1/2+x,1/2-y,1/2+z

loop_
_atom_site_aniso_label
_atom_site_aniso_U_11
_atom_site_aniso_U_22
_atom_site_aniso_U_33
_atom_site_aniso_U_12
_atom_site_aniso_U_13
_atom_site_aniso_U_23
_atom_site_aniso_type_symbol
W 0.02993(14) 0.03212(17) 0.03350(13) -0.0126(3) -0.00171(21) -0.00152(25) W
Re 0.04320(16) 0.02946(17) 0.03760(14) -0.0044(3) 0.00456(24) 0.0039(3) Re
O1 0.101(5) 0.071(5) 0.081(4) -0.072(8) 0.076(7) 0.013(7) O
O2 0.091(5) 0.129(7) 0.044(3) -0.016(9) -0.033(6) 0.011(7) O
O3 0.116(5) 0.070(5) 0.059(4) -0.069(9) -0.069(7) 0.005(6) O
O4 0.143(7) 0.065(5) 0.097(5) 0.104(10) 0.028(9) 0.002(8) O
O5 0.069(4) 0.051(4) 0.040(3) -0.026(6) -0.006(5) 0.005(5) O
C1 0.084(6) 0.040(5) 0.048(4) -0.001(10) 0.020(8) -0.003(8) C
C2 0.060(5) 0.055(6) 0.043(4) 0.003(9) 0.011(7) 0.002(8) C
C3 0.067(5) 0.030(5) 0.047(4) -0.015(8) -0.006(7) 0.006(7) C
C4 0.084(6) 0.041(5) 0.052(5) 0.018(10) 0.005(8) 0.005(8) C
C5 0.041(4) 0.039(5) 0.038(4) -0.017(7) 0.004(6) -0.004(6) C
C6 0.029(4) 0.040(5) 0.038(4) -0.010(7) -0.006(6) 0.006(6) C
C7 0.027(4) 0.031(4) 0.051(4) -0.004(7) -0.003(6) -0.017(7) C
C8 0.042(4) 0.045(5) 0.066(5) 0.001(8) -0.010(7) 0.017(8) C
C9 0.051(5) 0.051(6) 0.099(7) 0.017(9) -0.011(9) 0.020(10) C
C10 0.043(5) 0.050(6) 0.131(8) 0.015(10) -0.020(10) -0.046(12) C
C11 0.040(5) 0.095(8) 0.085(6) -0.003(11) 0.008(8) -0.070(11) C
C12 0.038(4) 0.062(6) 0.063(5) 0.004(9) 0.007(7) -0.026(9) C
C13 0.040(4) 0.051(5) 0.040(4) -0.042(8) 0.004(6) 0.000(7) C
C14 0.038(4) 0.035(5) 0.052(4) -0.024(7) -0.007(6) 0.000(7) C
C15 0.034(4) 0.040(5) 0.038(4) -0.018(7) -0.008(6) -0.017(7) C
C16 0.028(4) 0.041(5) 0.052(4) -0.014(7) -0.017(6) 0.000(7) C
C17 0.035(4) 0.053(5) 0.053(4) -0.014(8) 0.017(6) -0.027(8) C
C18 0.086(7) 0.107(9) 0.052(5) -0.094(13) -0.003(9) 0.048(11) C
C19 0.055(5) 0.038(6) 0.114(7) -0.014(9) -0.007(10) -0.010(10) C
C20 0.052(5) 0.100(8) 0.042(4) -0.033(11) -0.010(7) -0.026(9) C
C21 0.041(5) 0.062(7) 0.097(7) -0.005(9) -0.028(9) 0.042(11) C
C22 0.053(5) 0.095(8) 0.086(6) -0.005(11) 0.047(9) -0.068(12) C

loop_
_atom_site_label
_atom_site_fract_x
_atom_site_fract_y
_atom_site_fract_z
_atom_site_U_iso_or_equiv
_atom_site_thermal_displace_type
_atom_site_calc_flag
_atom_site_refinement_flags
_atom_site_type_symbol
W 0.34245(3) 0.737607(16) 0.040042(17) 0.03194(14) Uani ? . W
Re 0.23802(4) 0.599522(16) 0.127780(18) 0.03675(16) Uani ? . Re
O1 -0.0366(8) 0.5245(4) 0.2276(4) 0.083(4) Uani ? . O
O2 0.4346(8) 0.6138(4) 0.3156(3) 0.088(5) Uani ? . O
O3 0.0311(8) 0.5773(3) -0.0558(4) 0.083(4) Uani ? . O
O4 0.4333(9) 0.4628(4) 0.0866(4) 0.101(5) Uani ? . O
O5 0.2667(6) 0.7323(3) -0.0702(3) 0.054(3) Uani ? . O
C1 0.0694(11) 0.5508(4) 0.1910(5) 0.057(5) Uani ? . C
C2 0.3669(10) 0.6106(5) 0.2476(5) 0.053(5) Uani ? . C
C3 0.1082(10) 0.5859(4) 0.0095(5) 0.049(5) Uani ? . C
C4 0.3608(11) 0.5134(4) 0.1024(5) 0.059(5) Uani ? . C
C5 0.1589(8) 0.7032(4) 0.1315(4) 0.039(4) Uani ? . C
C6 0.1358(8) 0.7693(4) 0.1139(4) 0.036(4) Uani ? . C
C7 0.0310(8) 0.8314(4) 0.1241(4) 0.037(4) Uani ? . C
C8 -0.0129(9) 0.8729(4) 0.0493(5) 0.051(5) Uani ? . C
C9 -0.1147(10) 0.9307(5) 0.0571(6) 0.067(6) Uani ? . C
C10 -0.1678(10) 0.9492(5) 0.1408(7) 0.075(6) Uani ? . C
C11 -0.1266(10) 0.9091(6) 0.2161(6) 0.073(6) Uani ? . C
C12 -0.0273(9) 0.8494(5) 0.2081(5) 0.054(5) Uani ? . C
C13 0.5426(8) 0.8183(4) -0.0017(4) 0.044(4) Uani ? . C
C14 0.4676(8) 0.8459(4) 0.0765(4) 0.042(4) Uani ? . C
C15 0.5205(8) 0.8032(4) 0.1538(4) 0.038(4) Uani ? . C
C16 0.6165(8) 0.7478(4) 0.1218(5) 0.041(4) Uani ? . C
C17 0.6287(8) 0.7560(4) 0.0252(5) 0.047(4) Uani ? . C
C18 0.5300(12) 0.8503(6) -0.0958(5) 0.082(6) Uani ? . C
C19 0.3865(10) 0.9174(5) 0.0818(6) 0.069(6) Uani ? . C
C20 0.4773(10) 0.8168(5) 0.2498(5) 0.065(6) Uani ? . C
C21 0.7056(10) 0.6931(5) 0.1794(6) 0.067(6) Uani ? . C
C22 0.7306(10) 0.7105(6) -0.0346(6) 0.077(6) Uani ? . C
H1 0.375(6) 0.656(3) 0.053(3) 0.018(14) Uiso ? . H
H8 0.019(8) 0.860(4) -0.011(4) 0.060(20) Uiso ? . H
H9 -0.144(8) 0.956(4) 0.003(4) 0.077(24) Uiso ? . H
H10 -0.231(9) 0.992(4) 0.147(5) 0.08(3) Uiso ? . H
H11 -0.178(9) 0.913(5) 0.273(5) 0.08(3) Uiso ? . H
H12 0.011(7) 0.823(4) 0.260(4) 0.064(20) Uiso ? . H
H18A 0.619(11) 0.883(5) -0.104(6) 0.09(3) Uiso ? . H
H18B 0.549(10) 0.815(5) -0.140(5) 0.09(3) Uiso ? . H
H18C 0.429(10) 0.874(5) -0.111(5) 0.09(3) Uiso ? . H
H19A 0.358(11) 0.942(6) 0.026(6) 0.08(4) Uiso ? . H
H19B 0.309(12) 0.922(6) 0.128(6) 0.08(4) Uiso ? . H
H19C 0.460(10) 0.954(5) 0.106(5) 0.08(3) Uiso ? . H
H20A 0.481(11) 0.778(5) 0.292(6) 0.08(4) Uiso ? . H
H20B 0.526(11) 0.857(5) 0.279(6) 0.08(3) Uiso ? . H
H20C 0.362(11) 0.823(5) 0.258(6) 0.08(3) Uiso ? . H
H21A 0.822(10) 0.698(5) 0.179(5) 0.08(3) Uiso ? . H
H21B 0.684(9) 0.691(4) 0.243(5) 0.08(3) Uiso ? . H
H21C 0.687(9) 0.648(4) 0.152(4) 0.08(3) Uiso ? . H
H22A 0.749(10) 0.667(5) -0.003(5) 0.09(3) Uiso ? . H
H22B 0.704(9) 0.710(5) -0.099(5) 0.09(3) Uiso ? . H
H22C 0.835(9) 0.733(4) -0.036(5) 0.09(3) Uiso ? . H

loop_
_atom_type_symbol
_atom_type_description
_atom_type_scat_dispersion_real
_atom_type_scat_dispersion_imag
_atom_type_scat_source
W ? -1.421 6.872 'International Tables Vol. IV Table 2.2B'
Re ? -1.598 7.232 'International Tables Vol. IV Table 2.2B'
O ? 0.008 0.006 'International Tables Vol. IV Table 2.2B'
C ? 0.002 0.002 'International Tables Vol. IV Table 2.2B'
H ? 0.000 0.000 'International Tables Vol. IV Table 2.2B'

loop_
_geom_angle_atom_site_label_1
_geom_angle_atom_site_label_2
_geom_angle_atom_site_label_3
_geom_angle
_geom_angle_site_symmetry_1
_geom_angle_site_symmetry_2
_geom_angle_site_symmetry_3
_geom_angle_publ_flag
Re W O5 104.79(18) ? ? ? ?
Re W C5 42.53(20) ? ? ? ?
Re W C6 77.30(19) ? ? ? ?
Re W C13 151.90(19) ? ? ? ?
Re W C14 141.30(16) ? ? ? ?
Re W C15 107.97(16) ? ? ? ?
Re W C16 97.26(17) ? ? ? ?
Re W C17 117.41(20) ? ? ? ?
Re W H1 33.0(17) ? ? ? ?
O5 W C5 110.06(24) ? ? ? ?
O5 W C6 103.94(24) ? ? ? ?
O5 W C13 90.75(23) ? ? ? ?
O5 W C14 113.67(24) ? ? ? ?
O5 W C15 146.85(24) ? ? ? ?
O5 W C16 137.24(24) ? ? ? ?
O5 W C17 103.32(24) ? ? ? ?
O5 W H1 96.3(17) ? ? ? ?
C5 W C6 34.8(3) ? ? ? ?
C5 W C13 151.0(3) ? ? ? ?
C5 W C14 115.4(3) ? ? ? ?
C5 W C15 97.58(23) ? ? ? ?
C5 W C16 110.96(23) ? ? ? ?
C5 W C17 144.54(25) ? ? ? ?
C5 W H1 75.5(17) ? ? ? ?
C6 W C13 122.1(3) ? ? ? ?
C6 W C14 89.2(3) ? ? ? ?
C6 W C15 88.22(23) ? ? ? ?
C6 W C16 116.53(23) ? ? ? ?
C6 W C17 143.99(25) ? ? ? ?
C6 W H1 110.3(17) ? ? ? ?
C13 W C14 35.59(24) ? ? ? ?
C13 W C15 57.32(22) ? ? ? ?
C13 W C16 56.90(24) ? ? ? ?
C13 W C17 34.9(3) ? ? ? ?
C13 W H1 123.5(17) ? ? ? ?
C14 W C15 34.58(24) ? ? ? ?
C14 W C16 56.69(25) ? ? ? ?
C14 W C17 58.3(3) ? ? ? ?
C14 W H1 139.4(17) ? ? ? ?
C15 W C16 32.73(24) ? ? ? ?
C15 W C17 56.46(23) ? ? ? ?
C15 W H1 108.3(17) ? ? ? ?
C16 W C17 34.18(23) ? ? ? ?
C16 W H1 82.7(17) ? ? ? ?
C17 W H1 89.5(17) ? ? ? ?
W Re C1 146.3(3) ? ? ? ?
W Re C2 97.78(24) ? ? ? ?
W Re C3 83.69(21) ? ? ? ?
W Re C4 118.23(24) ? ? ? ?
W Re C5 45.15(18) ? ? ? ?
W Re H1 26.4(15) ? ? ? ?
C1 Re C2 89.0(3) ? ? ? ?
C1 Re C3 89.8(3) ? ? ? ?
C1 Re C4 94.6(4) ? ? ? ?
C1 Re C5 102.0(3) ? ? ? ?
C1 Re H1 170.2(15) ? ? ? ?
C2 Re C3 178.5(3) ? ? ? ?
C2 Re C4 90.2(3) ? ? ? ?
C2 Re C5 91.6(3) ? ? ? ?
C2 Re H1 98.4(14) ? ? ? ?
C3 Re C4 88.9(3) ? ? ? ?
C3 Re C5 89.6(3) ? ? ? ?
C3 Re H1 82.9(14) ? ? ? ?
C4 Re C5 163.4(3) ? ? ? ?
C4 Re H1 91.9(16) ? ? ? ?
C5 Re H1 71.5(15) ? ? ? ?
Re C1 O1 176.5(8) ? ? ? ?
Re C2 O2 176.5(8) ? ? ? ?
Re C3 O3 177.8(7) ? ? ? ?
Re C4 O4 179.4(7) ? ? ? ?
W C5 Re 92.3(3) ? ? ? ?
W C5 C6 71.5(4) ? ? ? ?
Re C5 C6 163.3(5) ? ? ? ?
W C6 C5 73.7(4) ? ? ? ?
W C6 C7 139.2(5) ? ? ? ?
C5 C6 C7 146.8(6) ? ? ? ?
C6 C7 C8 120.1(6) ? ? ? ?
C6 C7 C12 121.1(6) ? ? ? ?
C8 C7 C12 118.8(7) ? ? ? ?
C7 C8 C9 121.0(7) ? ? ? ?
C8 C9 C10 119.8(8) ? ? ? ?
C9 C10 C11 120.5(8) ? ? ? ?
C10 C11 C12 119.8(8) ? ? ? ?
C7 C12 C11 120.0(8) ? ? ? ?
W C13 C14 72.1(4) ? ? ? ?
W C13 C17 74.3(4) ? ? ? ?
W C13 C18 119.2(5) ? ? ? ?
C14 C13 C17 107.9(6) ? ? ? ?
C14 C13 C18 125.4(8) ? ? ? ?
C17 C13 C18 126.8(7) ? ? ? ?
W C14 C13 72.3(4) ? ? ? ?
W C14 C15 78.4(4) ? ? ? ?
W C14 C19 127.4(5) ? ? ? ?
C13 C14 C15 107.7(6) ? ? ? ?
C13 C14 C19 125.2(7) ? ? ? ?
C15 C14 C19 125.2(7) ? ? ? ?
W C15 C14 67.0(4) ? ? ? ?
W C15 C16 73.8(4) ? ? ? ?
W C15 C20 124.1(5) ? ? ? ?
C14 C15 C16 107.7(6) ? ? ? ?
C14 C15 C20 124.8(7) ? ? ? ?
C16 C15 C20 127.5(7) ? ? ? ?
W C16 C15 73.5(4) ? ? ? ?
W C16 C17 68.8(4) ? ? ? ?
W C16 C21 128.0(5) ? ? ? ?
C15 C16 C17 108.6(6) ? ? ? ?
C15 C16 C21 126.0(7) ? ? ? ?
C17 C16 C21 125.1(7) ? ? ? ?
W C17 C13 70.8(4) ? ? ? ?
W C17 C16 77.0(4) ? ? ? ?
W C17 C22 122.9(5) ? ? ? ?
C13 C17 C16 107.8(6) ? ? ? ?
C13 C17 C22 126.3(7) ? ? ? ?
C16 C17 C22 125.6(7) ? ? ? ?
W H1 Re 120(3) ? ? ? ?

loop_
_geom_bond_atom_site_label_1
_geom_bond_atom_site_label_2
_geom_bond_distance
_geom_bond_site_symmetry_1
_geom_bond_site_symmetry_2
_geom_bond_publ_flag
W Re 3.0333(5) ? ? ?
W O5 1.696(4) ? ? ?
W C5 2.152(7) ? ? ?
W C6 2.126(6) ? ? ?
W C13 2.326(7) ? ? ?
W C14 2.324(7) ? ? ?
W C15 2.473(6) ? ? ?
W C16 2.477(6) ? ? ?
W C17 2.371(7) ? ? ?
W H1 1.57(5) ? ? ?
Re C1 1.923(8) ? ? ?
Re C2 2.002(7) ? ? ?
Re C3 1.992(7) ? ? ?
Re C4 1.946(8) ? ? ?
Re C5 2.052(8) ? ? ?
Re H1 1.92(5) ? ? ?
O1 C1 1.148(10) ? ? ?
O2 C2 1.111(9) ? ? ?
O3 C3 1.125(9) ? ? ?
O4 C4 1.147(10) ? ? ?
C5 C6 1.281(10) ? ? ?
C6 C7 1.456(10) ? ? ?
C7 C8 1.374(10) ? ? ?
C7 C12 1.379(10) ? ? ?
C8 C9 1.372(12) ? ? ?
C9 C10 1.362(13) ? ? ?
C10 C11 1.361(14) ? ? ?
C11 C12 1.390(13) ? ? ?
C13 C14 1.421(10) ? ? ?
C13 C17 1.408(11) ? ? ?
C13 C18 1.498(10) ? ? ?
C14 C15 1.433(10) ? ? ?
C14 C19 1.499(12) ? ? ?
C15 C16 1.395(10) ? ? ?
C15 C20 1.484(9) ? ? ?
C16 C17 1.428(10) ? ? ?
C16 C21 1.491(11) ? ? ?
C17 C22 1.501(11) ? ? ?

loop_
_geom_contact_atom_site_label_1
_geom_contact_atom_site_label_2
_geom_contact_distance
_geom_contact_site_symmetry_1
_geom_contact_site_symmetry_2
_geom_contact_publ_flag
? ? ? ? ? ?

loop_
_geom_torsion_atom_site_label_1
_geom_torsion_atom_site_label_2
_geom_torsion_atom_site_label_3
_geom_torsion_atom_site_label_4
_geom_torsion
_geom_torsion_site_symmetry_1
_geom_torsion_site_symmetry_2
_geom_torsion_site_symmetry_3
_geom_torsion_site_symmetry_4
_geom_torsion_publ_flag
? ? ? ? ? ? ? ? ? ?
